data_7114045
loop_
_publ_author_name
'McMorran, David A.'
'Steel, Peter J.'

_publ_section_title
;
 A self-complementary molecular cleftElectronic supplementary information
 (ESI) available: assignment of the 1H NMR spectrum of [Ag21](BF4)2 in
 CD3CN solution. See http://www.rsc.org/suppdata/cc/b2/b205831f/
;
_journal_issue 18
_journal_name_full 'Chemical Communications'
_journal_page_first 2120
_journal_paper_doi 10.1039/b205831f
_journal_year 2002
_chemical_formula_sum 'C44 H38 Ag2 B2 F8 N13 O0.5'
_chemical_formula_weight 1146.23
_chemical_name_systematic
; 
? 
;
_space_group_IT_number 14
_symmetry_cell_setting monoclinic
_symmetry_space_group_name_Hall '-P 2yn'
_symmetry_space_group_name_H-M 'P 1 21/n 1'
_atom_sites_solution_hydrogens geom
_atom_sites_solution_primary direct
_atom_sites_solution_secondary difmap
_audit_creation_method SHELXL-97
_cell_angle_alpha 90.00
_cell_angle_beta 102.044(5)
_cell_angle_gamma 90.00
_cell_formula_units_Z 8
_cell_length_a 15.177(5)
_cell_length_b 24.188(9)
_cell_length_c 25.010(9)
_cell_measurement_reflns_used 5649
_cell_measurement_temperature 168(2)
_cell_measurement_theta_max 25.79
_cell_measurement_theta_min 2.22
_cell_volume 8979(6)
_computing_cell_refinement 'Bruker SMART'
_computing_data_collection 'Bruker SMART'
_computing_data_reduction 'Bruker SAINT'
_computing_molecular_graphics 'Bruker SHELXTL'
_computing_publication_material 'Bruker SHELXTL'
_computing_structure_refinement 'SHELXL-97 (Sheldrick, 1997)'
_computing_structure_solution 'SHELXS-97 (Sheldrick, 1990)'
_diffrn_ambient_temperature 168(2)
_diffrn_measured_fraction_theta_full 0.978
_diffrn_measured_fraction_theta_max 0.978
_diffrn_measurement_device_type 'CCD area detector'
_diffrn_measurement_method 'phi and omega scans'
_diffrn_radiation_monochromator graphite
_diffrn_radiation_source 'fine-focus sealed tube'
_diffrn_radiation_type MoK\a
_diffrn_radiation_wavelength 0.71073
_diffrn_reflns_av_R_equivalents 0.0650
_diffrn_reflns_av_sigmaI/netI 0.0866
_diffrn_reflns_limit_h_max 18
_diffrn_reflns_limit_h_min -18
_diffrn_reflns_limit_k_max 29
_diffrn_reflns_limit_k_min -30
_diffrn_reflns_limit_l_max 31
_diffrn_reflns_limit_l_min -24
_diffrn_reflns_number 114722
_diffrn_reflns_theta_full 26.41
_diffrn_reflns_theta_max 26.41
_diffrn_reflns_theta_min 1.75
_exptl_absorpt_coefficient_mu 0.957
_exptl_absorpt_correction_T_max 1.000000
_exptl_absorpt_correction_T_min 0.906990
_exptl_absorpt_correction_type multi-scan
_exptl_absorpt_process_details 'Blessing, Acta Cryst (1995) A57 33-38'
_exptl_crystal_colour colourless
_exptl_crystal_density_diffrn 1.696
_exptl_crystal_density_meas 0
_exptl_crystal_density_method 'not measured'
_exptl_crystal_description plate
_exptl_crystal_F_000 4584
_exptl_crystal_size_max 0.60
_exptl_crystal_size_mid 0.37
_exptl_crystal_size_min 0.06
_refine_diff_density_max 1.577
_refine_diff_density_min -0.549
_refine_diff_density_rms 0.070
_refine_ls_extinction_method none
_refine_ls_goodness_of_fit_ref 0.866
_refine_ls_hydrogen_treatment mixed
_refine_ls_matrix_type full
_refine_ls_number_parameters 1282
_refine_ls_number_reflns 18010
_refine_ls_number_restraints 4
_refine_ls_restrained_S_all 0.872
_refine_ls_R_factor_all 0.0958
_refine_ls_R_factor_gt 0.0385
_refine_ls_shift/su_max 0.035
_refine_ls_shift/su_mean 0.001
_refine_ls_structure_factor_coef Fsqd
_refine_ls_weighting_details 'calc w=1/[\s^2^(Fo^2^)+(0.0453P)^2^+0.0000P] where P=(Fo^2^+2Fc^2^)/3'
_refine_ls_weighting_scheme calc
_refine_ls_wR_factor_gt 0.0851
_refine_ls_wR_factor_ref 0.0944
_reflns_number_gt 9381
_reflns_number_total 18010
_reflns_threshold_expression >2sigma(I)
_cod_data_source_file b205831f.txt
_cod_data_source_block 3dmat
_cod_depositor_comments
;
The following automatic conversions were performed:

'_symmetry_cell_setting' value 'Monoclinic' changed to 'monoclinic'
according to
/usr/data/users/saulius/automatic-downloads/retrospective/RSC/lib/dictionaries/cif_core.dic
dictionary named 'cif_core.dic' version 2.4.2 from 2011-04-26.

Automatic conversion script
Id: cif_fix_values 2281 2013-09-26 08:29:07Z andrius 
;
_cod_original_cell_volume 8979(5)
_cod_original_sg_symbol_H-M P2(1)/n
_cod_original_formula_sum 'C44 H38 Ag2 B2 F8 N13 O0.50'
_cod_database_code 7114045

loop_
_symmetry_equiv_pos_as_xyz
'x, y, z'
'-x+1/2, y+1/2, -z+1/2'
'-x, -y, -z'
'x-1/2, -y-1/2, z-1/2'

loop_
_atom_site_label
_atom_site_type_symbol
_atom_site_fract_x
_atom_site_fract_y
_atom_site_fract_z
_atom_site_U_iso_or_equiv
_atom_site_adp_type
_atom_site_occupancy
_atom_site_symmetry_multiplicity
_atom_site_calc_flag
_atom_site_refinement_flags
_atom_site_disorder_assembly
_atom_site_disorder_group
Ag1 Ag -0.41668(2) 0.772211(13) 1.098898(13) 0.04137(10) Uani 1 1 d . . .
Ag2 Ag -0.05259(2) 0.752460(14) 1.063526(15) 0.05281(11) Uani 1 1 d . . .
Ag3 Ag 0.02381(2) 0.784358(13) 0.786170(14) 0.04573(11) Uani 1 1 d . . .
Ag4 Ag -0.35220(2) 0.753520(14) 0.811580(15) 0.05260(11) Uani 1 1 d . . .
C1 C -0.2868(2) 0.91004(14) 1.13176(15) 0.0267(9) Uani 1 1 d . . .
C2 C -0.2155(3) 0.89038(14) 1.17223(14) 0.0254(9) Uani 1 1 d . . .
C3 C -0.1287(3) 0.88384(14) 1.16089(15) 0.0270(9) Uani 1 1 d . . .
C4 C -0.1123(3) 0.89899(14) 1.10994(16) 0.0299(10) Uani 1 1 d . . .
C5 C -0.1822(3) 0.92188(15) 1.07186(16) 0.0341(10) Uani 1 1 d . . .
H5A H -0.1715 0.9342 1.0377 0.041 Uiso 1 1 calc R . .
C6 C -0.2679(3) 0.92713(15) 1.08285(15) 0.0316(10) Uani 1 1 d . . .
H6A H -0.3147 0.9429 1.0559 0.038 Uiso 1 1 calc R . .
C11 C -0.3821(2) 0.91158(15) 1.14184(14) 0.0309(10) Uani 1 1 d . . .
H11A H -0.3896 0.8814 1.1673 0.037 Uiso 1 1 calc R . .
H11B H -0.3918 0.9471 1.1594 0.037 Uiso 1 1 calc R . .
N11 N -0.4493(2) 0.90552(12) 1.09131(12) 0.0307(8) Uani 1 1 d . . .
N12 N -0.4571(2) 0.85553(12) 1.06642(12) 0.0264(7) Uani 1 1 d . . .
C13 C -0.5143(2) 0.86322(15) 1.01864(15) 0.0278(9) Uani 1 1 d . . .
C14 C -0.5423(3) 0.91884(16) 1.01374(16) 0.0386(11) Uani 1 1 d . . .
H14A H -0.5829 0.9353 0.9839 0.046 Uiso 1 1 calc R . .
C15 C -0.4994(3) 0.94411(16) 1.06019(17) 0.0382(11) Uani 1 1 d . . .
H15A H -0.5039 0.9820 1.0691 0.046 Uiso 1 1 calc R . .
N11' N -0.5160(2) 0.76484(12) 1.00167(12) 0.0330(8) Uani 1 1 d . . .
C12' C -0.5373(2) 0.81623(15) 0.98059(15) 0.0285(9) Uani 1 1 d . . .
C13' C -0.5767(3) 0.82425(17) 0.92651(16) 0.0370(10) Uani 1 1 d . . .
H13A H -0.5905 0.8605 0.9128 0.044 Uiso 1 1 calc R . .
C14' C -0.5962(3) 0.77890(18) 0.89217(17) 0.0457(12) Uani 1 1 d . . .
H14B H -0.6230 0.7836 0.8546 0.055 Uiso 1 1 calc R . .
C15' C -0.5758(3) 0.72689(18) 0.91374(18) 0.0486(12) Uani 1 1 d . . .
H15B H -0.5893 0.6951 0.8913 0.058 Uiso 1 1 calc R . .
C16' C -0.5359(3) 0.72161(17) 0.96804(17) 0.0429(11) Uani 1 1 d . . .
H16A H -0.5218 0.6856 0.9824 0.051 Uiso 1 1 calc R . .
C21 C -0.2336(3) 0.87927(15) 1.22886(15) 0.0339(10) Uani 1 1 d . . .
H21A H -0.1792 0.8892 1.2565 0.041 Uiso 1 1 calc R . .
H21B H -0.2832 0.9036 1.2346 0.041 Uiso 1 1 calc R . .
N21 N -0.2579(2) 0.82120(13) 1.23795(13) 0.0312(8) Uani 1 1 d . . .
N22 N -0.2869(2) 0.78542(13) 1.19596(12) 0.0308(8) Uani 1 1 d . . .
C23 C -0.2991(2) 0.73742(16) 1.22043(16) 0.0312(10) Uani 1 1 d . . .
C24 C -0.2778(2) 0.74301(17) 1.27797(16) 0.0372(10) Uani 1 1 d . . .
H24A H -0.2800 0.7152 1.3045 0.045 Uiso 1 1 calc R . .
C25 C -0.2534(3) 0.79687(18) 1.28694(16) 0.0394(11) Uani 1 1 d . . .
H25A H -0.2362 0.8143 1.3216 0.047 Uiso 1 1 calc R . .
N21' N -0.3811(2) 0.69182(13) 1.13968(13) 0.0343(8) Uani 1 1 d . . .
C22' C -0.3286(2) 0.68657(16) 1.18962(16) 0.0299(9) Uani 1 1 d . . .
C23' C -0.3039(3) 0.63451(16) 1.21158(17) 0.0368(10) Uani 1 1 d . . .
H23A H -0.2665 0.6317 1.2470 0.044 Uiso 1 1 calc R . .
C24' C -0.3327(3) 0.58707(17) 1.18270(18) 0.0422(11) Uani 1 1 d . . .
H24B H -0.3150 0.5516 1.1974 0.051 Uiso 1 1 calc R . .
C25' C -0.3883(3) 0.59278(17) 1.13172(18) 0.0463(12) Uani 1 1 d . . .
H25B H -0.4109 0.5612 1.1107 0.056 Uiso 1 1 calc R . .
C26' C -0.4103(3) 0.64517(17) 1.11195(17) 0.0420(11) Uani 1 1 d . . .
H26A H -0.4482 0.6487 1.0767 0.050 Uiso 1 1 calc R . .
C31 C -0.0522(3) 0.86077(15) 1.20403(15) 0.0331(10) Uani 1 1 d . . .
H31A H 0.0058 0.8703 1.1942 0.040 Uiso 1 1 calc R . .
H31B H -0.0533 0.8785 1.2396 0.040 Uiso 1 1 calc R . .
N31 N -0.0571(2) 0.80061(13) 1.21018(13) 0.0324(8) Uani 1 1 d . . .
N32 N -0.0662(2) 0.76594(12) 1.16667(13) 0.0318(8) Uani 1 1 d . . .
C33 C -0.0690(2) 0.71448(15) 1.18793(16) 0.0299(9) Uani 1 1 d . . .
C34 C -0.0613(3) 0.71704(16) 1.24444(16) 0.0370(10) Uani 1 1 d . . .
H34A H -0.0617 0.6869 1.2687 0.044 Uiso 1 1 calc R . .
C35 C -0.0531(2) 0.77236(16) 1.25768(16) 0.0345(10) Uani 1 1 d . . .
H35A H -0.0461 0.7878 1.2932 0.041 Uiso 1 1 calc R . .
N31' N -0.0669(2) 0.67019(13) 1.10115(14) 0.0375(9) Uani 1 1 d . . .
C32' C -0.0791(2) 0.66495(16) 1.15264(17) 0.0333(10) Uani 1 1 d . . .
C33' C -0.1001(3) 0.61355(17) 1.17328(18) 0.0439(11) Uani 1 1 d . . .
H33A H -0.1086 0.6106 1.2097 0.053 Uiso 1 1 calc R . .
C34' C -0.1083(3) 0.56757(18) 1.1401(2) 0.0534(13) Uani 1 1 d . . .
H34B H -0.1230 0.5326 1.1533 0.064 Uiso 1 1 calc R . .
C35' C -0.0948(3) 0.57296(18) 1.0874(2) 0.0579(14) Uani 1 1 d . . .
H35B H -0.0996 0.5418 1.0638 0.069 Uiso 1 1 calc R . .
C36' C -0.0740(3) 0.62471(18) 1.06946(19) 0.0520(13) Uani 1 1 d . . .
H36A H -0.0645 0.6282 1.0333 0.062 Uiso 1 1 calc R . .
C41 C -0.0198(3) 0.89173(16) 1.09571(16) 0.0368(10) Uani 1 1 d . . .
H41A H 0.0160 0.9259 1.1056 0.044 Uiso 1 1 calc R . .
H41B H 0.0124 0.8610 1.1177 0.044 Uiso 1 1 calc R . .
N41 N -0.0261(2) 0.88003(13) 1.03755(14) 0.0369(8) Uani 1 1 d . . .
N42 N -0.0502(2) 0.82942(13) 1.01796(13) 0.0339(8) Uani 1 1 d . . .
C43 C -0.0618(3) 0.83352(17) 0.96320(17) 0.0370(10) Uani 1 1 d . . .
C44 C -0.0448(3) 0.88777(18) 0.94871(18) 0.0482(12) Uani 1 1 d . . .
H44A H -0.0484 0.9020 0.9129 0.058 Uiso 1 1 calc R . .
C45 C -0.0220(3) 0.91579(19) 0.99690(19) 0.0545(13) Uani 1 1 d . . .
H45A H -0.0061 0.9538 1.0011 0.065 Uiso 1 1 calc R . .
N41' N -0.0771(2) 0.73484(15) 0.95213(15) 0.0498(10) Uani 1 1 d . . .
C42' C -0.1165(3) 0.7907(2) 0.87187(19) 0.0470(12) Uani 1 1 d . . .
H42A H -0.1238 0.8266 0.8560 0.056 Uiso 1 1 calc R . .
C43' C -0.0859(3) 0.78458(18) 0.92813(17) 0.0386(11) Uani 1 1 d . . .
C44' C -0.1361(3) 0.7447(2) 0.83957(19) 0.0530(13) Uani 1 1 d . . .
H44B H -0.1567 0.7482 0.8012 0.064 Uiso 1 1 calc R . .
C45' C -0.1254(3) 0.6930(2) 0.8639(2) 0.0568(13) Uani 1 1 d . . .
H45B H -0.1374 0.6603 0.8427 0.068 Uiso 1 1 calc R . .
C46' C -0.0971(3) 0.6906(2) 0.9196(2) 0.0616(14) Uani 1 1 d . . .
H46A H -0.0913 0.6551 0.9363 0.074 Uiso 1 1 calc R . .
C1' C -0.1122(3) 0.91638(14) 0.74786(15) 0.0285(9) Uani 1 1 d . . .
C2' C -0.1832(3) 0.89521(15) 0.70754(15) 0.0305(9) Uani 1 1 d . . .
C3' C -0.2691(3) 0.88699(14) 0.71944(15) 0.0290(9) Uani 1 1 d . . .
C4' C -0.2849(2) 0.90061(14) 0.77146(15) 0.0278(9) Uani 1 1 d . . .
C5' C -0.2134(3) 0.92371(14) 0.80966(15) 0.0306(10) Uani 1 1 d . . .
H5'A H -0.2233 0.9346 0.8444 0.037 Uiso 1 1 calc R . .
C6' C -0.1295(3) 0.93106(14) 0.79823(15) 0.0306(10) Uani 1 1 d . . .
H6'A H -0.0826 0.9465 0.8253 0.037 Uiso 1 1 calc R . .
C51 C -0.0186(3) 0.92139(16) 0.73637(15) 0.0339(10) Uani 1 1 d . . .
H51A H -0.0089 0.8912 0.7116 0.041 Uiso 1 1 calc R . .
H51B H -0.0135 0.9569 0.7176 0.041 Uiso 1 1 calc R . .
N51 N 0.0507(2) 0.91883(13) 0.78616(13) 0.0342(8) Uani 1 1 d . . .
N52 N 0.0619(2) 0.87033(12) 0.81330(13) 0.0318(8) Uani 1 1 d . . .
C53 C 0.1203(3) 0.88076(17) 0.86078(16) 0.0350(10) Uani 1 1 d . . .
C54 C 0.1452(3) 0.93671(18) 0.86255(19) 0.0503(13) Uani 1 1 d . . .
H54A H 0.1860 0.9549 0.8911 0.060 Uiso 1 1 calc R . .
C55 C 0.0989(3) 0.95989(17) 0.81486(19) 0.0478(12) Uani 1 1 d . . .
H55A H 0.1004 0.9975 0.8042 0.057 Uiso 1 1 calc R . .
N51' N 0.1198(2) 0.78394(14) 0.88368(13) 0.0405(9) Uani 1 1 d . . .
C52' C 0.1460(3) 0.83520(18) 0.90045(16) 0.0370(10) Uani 1 1 d . . .
C53' C 0.1941(3) 0.8465(2) 0.95315(18) 0.0545(13) Uani 1 1 d . . .
H53A H 0.2112 0.8832 0.9643 0.065 Uiso 1 1 calc R . .
C54' C 0.2162(3) 0.8022(3) 0.98862(19) 0.0641(15) Uani 1 1 d . . .
H54B H 0.2493 0.8082 1.0248 0.077 Uiso 1 1 calc R . .
C55' C 0.1907(3) 0.7507(2) 0.9717(2) 0.0644(15) Uani 1 1 d . . .
H55B H 0.2059 0.7202 0.9958 0.077 Uiso 1 1 calc R . .
C56' C 0.1426(3) 0.7429(2) 0.91952(19) 0.0549(13) Uani 1 1 d . . .
H56A H 0.1245 0.7064 0.9083 0.066 Uiso 1 1 calc R . .
C61 C -0.1644(3) 0.88312(16) 0.65198(15) 0.0356(10) Uani 1 1 d . . .
H61A H -0.2192 0.8912 0.6239 0.043 Uiso 1 1 calc R . .
H61B H -0.1160 0.9080 0.6454 0.043 Uiso 1 1 calc R . .
N61 N -0.1370(2) 0.82503(14) 0.64565(13) 0.0358(8) Uani 1 1 d . . .
N62 N -0.1068(2) 0.79155(13) 0.68874(13) 0.0337(8) Uani 1 1 d . . .
C63 C -0.0930(2) 0.74229(17) 0.66654(17) 0.0352(10) Uani 1 1 d . . .
C64 C -0.1136(3) 0.74508(19) 0.60913(17) 0.0447(12) Uani 1 1 d . . .
H64A H -0.1100 0.7161 0.5840 0.054 Uiso 1 1 calc R . .
C65 C -0.1403(3) 0.7989(2) 0.59717(17) 0.0464(12) Uani 1 1 d . . .
H65A H -0.1576 0.8147 0.5618 0.056 Uiso 1 1 calc R . .
N61' N -0.0057(2) 0.70157(14) 0.74874(14) 0.0391(9) Uani 1 1 d . . .
C62' C -0.0606(3) 0.69326(17) 0.69978(17) 0.0363(10) Uani 1 1 d . . .
C63' C -0.0844(3) 0.64032(18) 0.6801(2) 0.0481(12) Uani 1 1 d . . .
H63A H -0.1238 0.6358 0.6455 0.058 Uiso 1 1 calc R . .
C64' C -0.0516(3) 0.59449(19) 0.7103(2) 0.0566(14) Uani 1 1 d . . .
H64B H -0.0679 0.5583 0.6972 0.068 Uiso 1 1 calc R . .
C65' C 0.0066(3) 0.60294(19) 0.7610(2) 0.0571(14) Uani 1 1 d . . .
H65B H 0.0314 0.5725 0.7830 0.069 Uiso 1 1 calc R . .
C66' C 0.0272(3) 0.65646(19) 0.77815(19) 0.0502(12) Uani 1 1 d . . .
H66A H 0.0666 0.6619 0.8126 0.060 Uiso 1 1 calc R . .
C71 C -0.3471(3) 0.86520(15) 0.67606(16) 0.0366(10) Uani 1 1 d . . .
H71A H -0.4046 0.8741 0.6869 0.044 Uiso 1 1 calc R . .
H71B H -0.3471 0.8841 0.6409 0.044 Uiso 1 1 calc R . .
N71 N -0.3416(2) 0.80517(13) 0.66825(14) 0.0375(9) Uani 1 1 d . . .
N72 N -0.3324(2) 0.76944(13) 0.71112(13) 0.0344(8) Uani 1 1 d . . .
C73 C -0.3294(2) 0.71846(16) 0.68934(17) 0.0349(10) Uani 1 1 d . . .
C74 C -0.3379(3) 0.72208(18) 0.63198(19) 0.0456(12) Uani 1 1 d . . .
H74A H -0.3385 0.6925 0.6069 0.055 Uiso 1 1 calc R . .
C75 C -0.3452(3) 0.77823(18) 0.62015(17) 0.0427(11) Uani 1 1 d . . .
H75A H -0.3516 0.7947 0.5851 0.051 Uiso 1 1 calc R . .
N71' N -0.3379(2) 0.67230(13) 0.77256(15) 0.0408(9) Uani 1 1 d . . .
C72' C -0.3220(3) 0.66851(17) 0.72255(18) 0.0370(11) Uani 1 1 d . . .
C73' C -0.2997(3) 0.61766(18) 0.70197(19) 0.0465(12) Uani 1 1 d . . .
H73A H -0.2870 0.6159 0.6664 0.056 Uiso 1 1 calc R . .
C74' C -0.2963(3) 0.57078(19) 0.7326(2) 0.0573(14) Uani 1 1 d . . .
H74B H -0.2800 0.5365 0.7188 0.069 Uiso 1 1 calc R . .
C75' C -0.3167(3) 0.57383(18) 0.7837(2) 0.0576(14) Uani 1 1 d . . .
H75B H -0.3178 0.5415 0.8052 0.069 Uiso 1 1 calc R . .
C76' C -0.3357(3) 0.62556(18) 0.80291(19) 0.0505(12) Uani 1 1 d . . .
H76A H -0.3475 0.6283 0.8386 0.061 Uiso 1 1 calc R . .
C81 C -0.3770(2) 0.89296(16) 0.78638(15) 0.0337(10) Uani 1 1 d . . .
H81A H -0.4124 0.9274 0.7778 0.040 Uiso 1 1 calc R . .
H81B H -0.4100 0.8630 0.7637 0.040 Uiso 1 1 calc R . .
N81 N -0.3699(2) 0.87956(13) 0.84376(13) 0.0342(8) Uani 1 1 d . . .
N82 N -0.3503(2) 0.82688(12) 0.86149(14) 0.0343(8) Uani 1 1 d . . .
C83 C -0.3370(3) 0.82868(17) 0.91601(17) 0.0351(10) Uani 1 1 d . . .
C84 C -0.3482(3) 0.88357(18) 0.93265(18) 0.0428(11) Uani 1 1 d . . .
H84A H -0.3426 0.8964 0.9691 0.051 Uiso 1 1 calc R . .
C85 C -0.3684(3) 0.91446(17) 0.88658(18) 0.0426(11) Uani 1 1 d . . .
H85A H -0.3795 0.9531 0.8845 0.051 Uiso 1 1 calc R . .
N81' N -0.3322(3) 0.72916(15) 0.92326(15) 0.0522(10) Uani 1 1 d . . .
C82' C -0.3167(3) 0.77814(17) 0.94944(18) 0.0377(10) Uani 1 1 d . . .
C83' C -0.2840(3) 0.78229(19) 1.00489(18) 0.0470(12) Uani 1 1 d . . .
H83A H -0.2728 0.8174 1.0220 0.056 Uiso 1 1 calc R . .
C84' C -0.2677(3) 0.7331(2) 1.0357(2) 0.0575(14) Uani 1 1 d . . .
H84B H -0.2448 0.7344 1.0741 0.069 Uiso 1 1 calc R . .
C85' C -0.2860(3) 0.6828(2) 1.0088(2) 0.0657(15) Uani 1 1 d . . .
H85B H -0.2771 0.6490 1.0285 0.079 Uiso 1 1 calc R . .
C86' C -0.3168(4) 0.6830(2) 0.9537(2) 0.0649(15) Uani 1 1 d . . .
H86A H -0.3282 0.6484 0.9357 0.078 Uiso 1 1 calc R . .
B10 B -0.1327(7) 0.4099(4) 0.9996(6) 0.107(3) Uani 1 1 d . . .
F10 F -0.1822(9) 0.3902(3) 1.0336(5) 0.357(6) Uani 1 1 d D A .
F11 F -0.0512(8) 0.4111(10) 1.0089(7) 0.324(15) Uani 0.580(15) 1 d PD A 1
F12 F -0.1656(7) 0.4571(4) 1.0120(5) 0.158(5) Uani 0.580(15) 1 d PD A 1
F13 F -0.1590(12) 0.3795(4) 0.9634(5) 0.163(6) Uani 0.580(15) 1 d PD A 1
F11' F -0.086(2) 0.4533(9) 1.0103(6) 0.33(2) Uani 0.420(15) 1 d PD A 2
F12' F -0.1647(14) 0.4137(13) 0.9506(7) 0.252(14) Uani 0.420(15) 1 d PD A 2
F13' F -0.0835(10) 0.3711(6) 1.0279(11) 0.274(15) Uani 0.420(15) 1 d PD A 2
B20 B -0.2172(4) 1.0416(2) 0.9264(2) 0.0500(15) Uani 1 1 d . . .
F20 F -0.2352(2) 1.02196(12) 0.97411(12) 0.0904(10) Uani 1 1 d . . .
F21 F -0.28974(18) 1.03314(10) 0.88394(11) 0.0711(8) Uani 1 1 d . . .
F22 F -0.14244(19) 1.01511(11) 0.91356(12) 0.0777(9) Uani 1 1 d . . .
F23 F -0.19886(19) 1.09858(10) 0.93030(10) 0.0712(9) Uani 1 1 d . . .
B30 B -0.3808(4) 1.0539(2) 1.1810(2) 0.0469(14) Uani 1 1 d . . .
F30 F -0.45950(19) 1.03022(12) 1.19083(13) 0.0837(10) Uani 1 1 d . . .
F31 F -0.37781(18) 1.04488(9) 1.12646(10) 0.0601(7) Uani 1 1 d . . .
F32 F -0.3811(2) 1.11019(10) 1.19111(10) 0.0713(9) Uani 1 1 d . . .
F33 F -0.30885(17) 1.02826(10) 1.21361(10) 0.0635(8) Uani 1 1 d . . .
B40 B -0.5331(5) 0.5607(3) 0.8493(3) 0.0643(18) Uani 1 1 d . . .
F40 F -0.5606(2) 0.53958(11) 0.79766(13) 0.0889(10) Uani 1 1 d . . .
F41 F -0.5324(2) 0.61738(11) 0.84410(12) 0.0930(11) Uani 1 1 d . . .
F42 F -0.5945(3) 0.54435(13) 0.87956(16) 0.1252(14) Uani 1 1 d . . .
F43 F -0.4516(3) 0.53876(18) 0.87001(15) 0.1366(16) Uani 1 1 d . . .
N100 N -0.4279(4) 0.4154(2) 0.9747(3) 0.135(3) Uani 1 1 d . . .
C100 C -0.3961(4) 0.4573(3) 0.9855(2) 0.0804(18) Uani 1 1 d . . .
C101 C -0.3557(4) 0.5102(2) 0.9990(2) 0.099(2) Uani 1 1 d . . .
H10A H -0.3203 0.5095 1.0366 0.148 Uiso 1 1 calc R . .
H10B H -0.4029 0.5384 0.9959 0.148 Uiso 1 1 calc R . .
H10C H -0.3161 0.5190 0.9738 0.148 Uiso 1 1 calc R . .
N200 N -0.0992(4) 0.4963(3) 0.8124(3) 0.114(2) Uani 1 1 d . . .
C200 C -0.1039(6) 0.5132(3) 0.8575(4) 0.119(3) Uani 1 1 d . . .
C201 C -0.1163(9) 0.5346(4) 0.9069(3) 0.263(8) Uani 1 1 d . . .
H20A H -0.1707 0.5577 0.9005 0.395 Uiso 1 1 calc R . .
H20B H -0.0640 0.5572 0.9233 0.395 Uiso 1 1 calc R . .
H20C H -0.1231 0.5043 0.9316 0.395 Uiso 1 1 calc R . .
O50 O -0.2193(4) 0.4132(2) 1.13718(19) 0.163(2) Uani 1 1 d D . .
H50A H -0.2195 0.4477 1.1293 0.244 Uiso 1 1 d RD . .
H50B H -0.2793 0.3866 1.1207 0.244 Uiso 1 1 d RD . .

loop_
_atom_site_aniso_label
_atom_site_aniso_U_11
_atom_site_aniso_U_22
_atom_site_aniso_U_33
_atom_site_aniso_U_23
_atom_site_aniso_U_13
_atom_site_aniso_U_12
Ag1 0.0489(2) 0.03512(19) 0.0388(2) 0.01074(15) 0.00616(16) 0.00908(16)
Ag2 0.0541(2) 0.0466(2) 0.0597(3) 0.02184(18) 0.01641(19) 0.00279(18)
Ag3 0.0507(2) 0.0413(2) 0.0447(2) -0.01266(16) 0.00903(17) -0.01218(17)
Ag4 0.0556(2) 0.0430(2) 0.0606(3) -0.02162(18) 0.01557(19) -0.00126(18)
C1 0.033(2) 0.022(2) 0.024(2) -0.0029(17) 0.0020(19) 0.0002(17)
C2 0.034(2) 0.019(2) 0.021(2) -0.0012(16) 0.0024(18) -0.0037(17)
C3 0.035(3) 0.019(2) 0.025(2) -0.0044(16) 0.0003(19) -0.0031(17)
C4 0.033(3) 0.023(2) 0.033(3) -0.0010(18) 0.005(2) -0.0042(18)
C5 0.044(3) 0.027(2) 0.032(3) 0.0013(18) 0.011(2) -0.005(2)
C6 0.036(3) 0.028(2) 0.027(2) -0.0017(18) -0.0027(19) 0.0027(19)
C11 0.035(3) 0.029(2) 0.025(2) -0.0053(17) -0.0018(19) 0.0004(18)
N11 0.031(2) 0.0290(19) 0.030(2) -0.0043(15) 0.0027(16) 0.0039(15)
N12 0.0303(19) 0.0252(18) 0.0215(18) -0.0035(14) 0.0003(15) -0.0009(14)
C13 0.028(2) 0.034(2) 0.023(2) 0.0012(17) 0.0060(18) -0.0037(18)
C14 0.037(3) 0.036(3) 0.037(3) 0.004(2) -0.006(2) 0.010(2)
C15 0.035(3) 0.030(2) 0.047(3) -0.005(2) 0.003(2) 0.007(2)
N11' 0.041(2) 0.031(2) 0.0267(19) -0.0038(15) 0.0046(16) -0.0041(16)
C12' 0.026(2) 0.037(3) 0.022(2) 0.0014(18) 0.0048(18) -0.0028(18)
C13' 0.038(3) 0.042(3) 0.029(3) 0.005(2) 0.003(2) 0.001(2)
C14' 0.048(3) 0.057(3) 0.026(3) -0.005(2) -0.007(2) -0.005(2)
C15' 0.058(3) 0.047(3) 0.038(3) -0.017(2) 0.005(2) -0.006(2)
C16' 0.055(3) 0.037(3) 0.038(3) -0.006(2) 0.010(2) -0.001(2)
C21 0.035(3) 0.036(2) 0.028(2) -0.0053(18) -0.0001(19) -0.0043(19)
N21 0.030(2) 0.038(2) 0.025(2) 0.0033(16) 0.0063(16) -0.0006(16)
N22 0.033(2) 0.034(2) 0.025(2) 0.0036(16) 0.0054(15) 0.0003(15)
C23 0.024(2) 0.040(3) 0.031(2) 0.0107(19) 0.0103(18) 0.0052(18)
C24 0.029(2) 0.050(3) 0.034(3) 0.012(2) 0.0100(19) -0.001(2)
C25 0.032(3) 0.061(3) 0.023(2) 0.009(2) 0.0014(19) -0.001(2)
N21' 0.037(2) 0.031(2) 0.036(2) 0.0060(16) 0.0108(17) 0.0004(16)
C22' 0.023(2) 0.039(3) 0.029(2) 0.0090(19) 0.0075(19) 0.0001(18)
C23' 0.027(2) 0.042(3) 0.041(3) 0.016(2) 0.006(2) 0.003(2)
C24' 0.040(3) 0.035(3) 0.057(3) 0.014(2) 0.021(2) 0.008(2)
C25' 0.052(3) 0.036(3) 0.053(3) -0.002(2) 0.017(3) -0.003(2)
C26' 0.049(3) 0.033(3) 0.042(3) 0.007(2) 0.006(2) -0.002(2)
C31 0.038(3) 0.032(2) 0.027(2) 0.0028(18) 0.0013(19) -0.0020(19)
N31 0.030(2) 0.0319(19) 0.036(2) 0.0042(16) 0.0067(16) -0.0014(15)
N32 0.0298(19) 0.0285(19) 0.036(2) 0.0020(16) 0.0058(16) -0.0010(15)
C33 0.024(2) 0.029(2) 0.037(3) 0.0071(19) 0.0077(18) 0.0044(18)
C34 0.040(3) 0.034(3) 0.039(3) 0.015(2) 0.012(2) 0.004(2)
C35 0.035(2) 0.041(3) 0.028(2) 0.010(2) 0.0075(19) 0.005(2)
N31' 0.041(2) 0.031(2) 0.039(2) 0.0056(17) 0.0034(18) 0.0019(16)
C32' 0.022(2) 0.032(2) 0.047(3) 0.006(2) 0.007(2) 0.0036(18)
C33' 0.041(3) 0.036(3) 0.058(3) 0.009(2) 0.016(2) 0.003(2)
C34' 0.053(3) 0.033(3) 0.073(4) 0.005(3) 0.011(3) 0.000(2)
C35' 0.066(4) 0.035(3) 0.068(4) -0.011(3) 0.003(3) 0.001(2)
C36' 0.065(3) 0.044(3) 0.046(3) -0.002(2) 0.009(3) 0.004(2)
C41 0.035(3) 0.036(2) 0.039(3) 0.006(2) 0.007(2) -0.006(2)
N41 0.038(2) 0.035(2) 0.040(2) 0.0056(17) 0.0148(17) -0.0022(17)
N42 0.033(2) 0.037(2) 0.035(2) 0.0017(16) 0.0141(16) 0.0023(16)
C43 0.030(3) 0.047(3) 0.038(3) 0.006(2) 0.014(2) 0.008(2)
C44 0.069(3) 0.046(3) 0.033(3) 0.010(2) 0.020(2) 0.001(2)
C45 0.072(4) 0.042(3) 0.055(3) 0.014(3) 0.027(3) -0.010(3)
N41' 0.064(3) 0.046(2) 0.042(2) -0.0017(19) 0.017(2) -0.001(2)
C42' 0.034(3) 0.061(3) 0.049(3) 0.000(3) 0.017(2) 0.009(2)
C43' 0.034(3) 0.050(3) 0.036(3) 0.002(2) 0.017(2) 0.003(2)
C44' 0.039(3) 0.082(4) 0.042(3) -0.008(3) 0.018(2) -0.001(3)
C45' 0.061(3) 0.069(4) 0.044(3) -0.019(3) 0.018(3) -0.012(3)
C46' 0.082(4) 0.054(3) 0.053(4) -0.001(3) 0.026(3) -0.006(3)
C1' 0.034(3) 0.019(2) 0.034(3) 0.0086(17) 0.009(2) 0.0032(17)
C2' 0.032(2) 0.030(2) 0.030(2) 0.0046(18) 0.008(2) 0.0073(19)
C3' 0.036(3) 0.021(2) 0.029(2) 0.0014(17) 0.005(2) 0.0020(18)
C4' 0.031(2) 0.021(2) 0.031(2) 0.0038(17) 0.0073(19) 0.0041(17)
C5' 0.038(3) 0.023(2) 0.033(2) -0.0005(17) 0.011(2) 0.0004(18)
C6' 0.033(3) 0.026(2) 0.031(2) -0.0003(18) 0.003(2) -0.0011(18)
C51 0.038(3) 0.036(2) 0.029(2) 0.0078(19) 0.011(2) -0.0017(19)
N51 0.032(2) 0.030(2) 0.041(2) 0.0041(17) 0.0096(17) -0.0050(16)
N52 0.035(2) 0.030(2) 0.031(2) -0.0051(15) 0.0070(16) -0.0005(15)
C53 0.025(2) 0.045(3) 0.035(3) -0.011(2) 0.007(2) -0.003(2)
C54 0.042(3) 0.047(3) 0.056(3) -0.014(2) -0.004(2) -0.010(2)
C55 0.047(3) 0.029(3) 0.070(4) -0.007(2) 0.017(3) -0.012(2)
N51' 0.047(2) 0.039(2) 0.036(2) 0.0024(18) 0.0100(17) 0.0055(18)
C52' 0.033(3) 0.054(3) 0.025(3) -0.004(2) 0.007(2) 0.006(2)
C53' 0.054(3) 0.072(4) 0.034(3) -0.015(3) 0.001(2) 0.011(3)
C54' 0.061(4) 0.097(5) 0.028(3) -0.002(3) -0.005(2) 0.020(3)
C55' 0.068(4) 0.086(4) 0.036(3) 0.019(3) 0.006(3) 0.021(3)
C56' 0.062(3) 0.054(3) 0.049(3) 0.009(3) 0.011(3) 0.007(3)
C61 0.040(3) 0.043(3) 0.024(2) 0.0041(19) 0.0072(19) 0.002(2)
N61 0.033(2) 0.051(2) 0.025(2) -0.0055(17) 0.0081(16) 0.0012(17)
N62 0.033(2) 0.036(2) 0.033(2) -0.0023(16) 0.0080(16) 0.0002(16)
C63 0.021(2) 0.046(3) 0.038(3) -0.016(2) 0.0046(19) -0.003(2)
C64 0.030(2) 0.063(3) 0.041(3) -0.022(2) 0.008(2) -0.002(2)
C65 0.035(3) 0.076(4) 0.028(3) -0.012(2) 0.006(2) 0.002(2)
N61' 0.036(2) 0.038(2) 0.045(2) -0.0041(18) 0.0126(18) -0.0052(17)
C62' 0.027(2) 0.043(3) 0.042(3) -0.016(2) 0.015(2) -0.005(2)
C63' 0.039(3) 0.040(3) 0.069(3) -0.025(3) 0.019(2) -0.005(2)
C64' 0.053(3) 0.036(3) 0.088(4) -0.021(3) 0.033(3) -0.012(2)
C65' 0.060(3) 0.035(3) 0.085(4) 0.002(3) 0.035(3) -0.002(2)
C66' 0.050(3) 0.047(3) 0.057(3) 0.001(3) 0.019(3) -0.002(2)
C71 0.040(3) 0.032(2) 0.037(3) -0.0032(19) 0.006(2) 0.0039(19)
N71 0.031(2) 0.038(2) 0.044(2) -0.0065(18) 0.0090(17) -0.0012(16)
N72 0.033(2) 0.0326(19) 0.037(2) -0.0028(17) 0.0047(16) 0.0005(16)
C73 0.023(2) 0.036(3) 0.045(3) -0.013(2) 0.007(2) -0.0036(19)
C74 0.037(3) 0.042(3) 0.061(3) -0.026(2) 0.017(2) -0.010(2)
C75 0.036(3) 0.058(3) 0.035(3) -0.015(2) 0.008(2) -0.008(2)
N71' 0.040(2) 0.030(2) 0.048(2) -0.0069(18) -0.0006(19) -0.0014(16)
C72' 0.026(2) 0.036(3) 0.049(3) -0.012(2) 0.007(2) -0.0020(19)
C73' 0.035(3) 0.045(3) 0.062(3) -0.018(2) 0.016(2) -0.008(2)
C74' 0.058(3) 0.031(3) 0.084(4) -0.015(3) 0.019(3) 0.000(2)
C75' 0.055(3) 0.028(3) 0.085(4) -0.001(3) 0.005(3) -0.003(2)
C76' 0.046(3) 0.044(3) 0.059(3) -0.005(2) 0.004(2) -0.006(2)
C81 0.028(2) 0.036(2) 0.038(3) -0.0006(19) 0.009(2) -0.0003(19)
N81 0.033(2) 0.034(2) 0.039(2) -0.0044(17) 0.0157(17) -0.0009(16)
N82 0.036(2) 0.028(2) 0.041(2) -0.0041(16) 0.0132(17) -0.0002(16)
C83 0.030(3) 0.047(3) 0.032(3) -0.007(2) 0.017(2) -0.003(2)
C84 0.045(3) 0.053(3) 0.035(3) -0.013(2) 0.021(2) -0.009(2)
C85 0.044(3) 0.030(2) 0.058(3) -0.011(2) 0.023(2) -0.006(2)
N81' 0.067(3) 0.043(2) 0.054(3) 0.006(2) 0.028(2) 0.004(2)
C82' 0.033(3) 0.043(3) 0.042(3) -0.002(2) 0.018(2) -0.003(2)
C83' 0.034(3) 0.064(3) 0.046(3) 0.001(3) 0.014(2) -0.001(2)
C84' 0.039(3) 0.086(4) 0.050(3) 0.015(3) 0.016(2) 0.012(3)
C85' 0.056(4) 0.066(4) 0.082(4) 0.027(3) 0.030(3) 0.016(3)
C86' 0.086(4) 0.051(3) 0.066(4) 0.010(3) 0.036(3) 0.011(3)
B10 0.063(6) 0.092(8) 0.176(12) 0.021(9) 0.045(7) 0.009(5)
F10 0.539(18) 0.201(9) 0.439(14) 0.046(8) 0.348(15) 0.112(9)
F11 0.076(9) 0.56(4) 0.34(2) -0.17(2) 0.055(10) 0.070(15)
F12 0.132(8) 0.069(6) 0.280(13) -0.095(7) 0.062(7) -0.008(5)
F13 0.312(16) 0.084(6) 0.075(8) -0.057(5) -0.003(8) -0.036(7)
F11' 0.64(5) 0.208(18) 0.096(10) 0.003(11) -0.04(2) -0.33(3)
F12' 0.163(14) 0.50(4) 0.052(9) -0.029(18) -0.065(8) -0.01(2)
F13' 0.102(12) 0.139(12) 0.52(3) 0.221(18) -0.079(15) -0.035(8)
B20 0.075(5) 0.035(3) 0.038(4) 0.007(2) 0.009(3) -0.003(3)
F20 0.147(3) 0.069(2) 0.063(2) 0.0269(16) 0.038(2) 0.0037(19)
F21 0.069(2) 0.0562(18) 0.078(2) 0.0072(15) -0.0086(17) -0.0155(15)
F22 0.066(2) 0.0655(19) 0.102(2) -0.0137(17) 0.0163(18) -0.0016(16)
F23 0.120(3) 0.0404(16) 0.0522(18) -0.0065(13) 0.0153(17) -0.0195(15)
B30 0.052(4) 0.032(3) 0.050(4) -0.008(3) -0.004(3) 0.000(3)
F30 0.057(2) 0.069(2) 0.135(3) -0.0051(18) 0.0433(19) 0.0060(16)
F31 0.095(2) 0.0445(16) 0.0376(16) -0.0114(12) 0.0060(14) 0.0027(14)
F32 0.123(3) 0.0361(15) 0.0466(17) -0.0144(12) -0.0006(16) 0.0116(15)
F33 0.0611(18) 0.0550(17) 0.0611(18) -0.0006(14) -0.0179(15) 0.0088(14)
B40 0.094(6) 0.050(4) 0.052(4) 0.006(3) 0.022(4) 0.001(4)
F40 0.136(3) 0.0491(18) 0.079(2) -0.0088(16) 0.017(2) 0.0117(18)
F41 0.177(3) 0.0375(17) 0.076(2) -0.0072(15) 0.053(2) -0.0154(19)
F42 0.197(4) 0.073(2) 0.142(3) 0.013(2) 0.120(3) -0.003(2)
F43 0.111(3) 0.173(4) 0.113(3) 0.073(3) -0.005(2) 0.020(3)
N100 0.152(6) 0.089(4) 0.138(5) -0.012(4) -0.031(4) -0.033(4)
C100 0.094(5) 0.075(4) 0.066(4) -0.010(3) 0.004(3) -0.004(4)
C101 0.118(6) 0.082(5) 0.093(5) -0.026(4) 0.012(4) -0.022(4)
N200 0.087(4) 0.086(5) 0.161(7) 0.029(5) 0.009(5) -0.017(3)
C200 0.134(7) 0.066(5) 0.143(9) 0.024(6) -0.007(7) 0.010(5)
C201 0.55(2) 0.116(8) 0.079(7) -0.030(6) -0.046(10) -0.031(10)
O50 0.190(5) 0.177(5) 0.135(4) 0.071(4) 0.064(4) 0.058(4)

loop_
_atom_type_symbol
_atom_type_description
_atom_type_scat_dispersion_real
_atom_type_scat_dispersion_imag
_atom_type_scat_source
C C 0.0033 0.0016 'International Tables Vol C Tables 4.2.6.8 and 6.1.1.4'
H H 0.0000 0.0000 'International Tables Vol C Tables 4.2.6.8 and 6.1.1.4'
B B 0.0013 0.0007 'International Tables Vol C Tables 4.2.6.8 and 6.1.1.4'
N N 0.0061 0.0033 'International Tables Vol C Tables 4.2.6.8 and 6.1.1.4'
F F 0.0171 0.0103 'International Tables Vol C Tables 4.2.6.8 and 6.1.1.4'
Ag Ag -0.8971 1.1015 'International Tables Vol C Tables 4.2.6.8 and 6.1.1.4'
O O 0.0106 0.0060 'International Tables Vol C Tables 4.2.6.8 and 6.1.1.4'

loop_
_geom_angle_atom_site_label_1
_geom_angle_atom_site_label_2
_geom_angle_atom_site_label_3
_geom_angle
N21' Ag1 N12 173.67(11)
N21' Ag1 N11' 114.32(11)
N12 Ag1 N11' 69.81(10)
N21' Ag1 N22 68.97(11)
N12 Ag1 N22 107.74(10)
N11' Ag1 N22 170.83(10)
N42 Ag2 N31' 173.05(12)
N42 Ag2 N32 114.55(11)
N31' Ag2 N32 70.43(11)
N42 Ag2 N41' 67.64(12)
N31' Ag2 N41' 106.44(12)
N32 Ag2 N41' 167.93(10)
N61' Ag3 N52 171.71(12)
N61' Ag3 N51' 114.98(12)
N52 Ag3 N51' 69.77(11)
N61' Ag3 N62 69.24(11)
N52 Ag3 N62 107.34(11)
N51' Ag3 N62 169.41(10)
N82 Ag4 N71' 170.24(12)
N82 Ag4 N72 116.21(11)
N71' Ag4 N72 70.60(12)
N82 Ag4 N81' 67.24(12)
N71' Ag4 N81' 104.53(12)
N72 Ag4 N81' 166.95(10)
C6 C1 C2 118.1(4)
C6 C1 C11 121.4(3)
C2 C1 C11 120.5(3)
C1 C2 C3 120.3(3)
C1 C2 C21 118.0(3)
C3 C2 C21 121.6(3)
C4 C3 C2 120.3(3)
C4 C3 C31 119.3(4)
C2 C3 C31 120.4(3)
C5 C4 C3 118.4(4)
C5 C4 C41 119.7(4)
C3 C4 C41 121.9(3)
C4 C5 C6 121.0(4)
C1 C6 C5 121.6(4)
N11 C11 C1 111.9(3)
C15 N11 N12 111.7(3)
C15 N11 C11 129.9(3)
N12 N11 C11 117.8(3)
C13 N12 N11 105.4(3)
C13 N12 Ag1 122.3(2)
N11 N12 Ag1 130.9(2)
N12 C13 C14 109.8(3)
N12 C13 C12' 119.4(3)
C14 C13 C12' 130.7(4)
C15 C14 C13 105.9(3)
N11 C15 C14 107.2(3)
C16' N11' C12' 117.8(3)
C16' N11' Ag1 131.0(3)
C12' N11' Ag1 110.2(2)
N11' C12' C13' 121.9(3)
N11' C12' C13 116.6(3)
C13' C12' C13 121.4(4)
C12' C13' C14' 119.4(4)
C15' C14' C13' 118.6(4)
C16' C15' C14' 119.3(4)
N11' C16' C15' 123.0(4)
N21 C21 C2 114.2(3)
C25 N21 N22 111.8(3)
C25 N21 C21 125.9(3)
N22 N21 C21 122.3(3)
C23 N22 N21 104.5(3)
C23 N22 Ag1 99.0(2)
N21 N22 Ag1 142.6(2)
N22 C23 C24 110.9(4)
N22 C23 C22' 122.7(3)
C24 C23 C22' 126.4(4)
C25 C24 C23 104.8(3)
N21 C25 C24 107.9(4)
C22' N21' C26' 117.9(3)
C22' N21' Ag1 123.7(3)
C26' N21' Ag1 118.4(3)
N21' C22' C23' 120.8(4)
N21' C22' C23 117.8(3)
C23' C22' C23 121.5(4)
C24' C23' C22' 121.0(4)
C23' C24' C25' 117.8(4)
C26' C25' C24' 118.6(4)
N21' C26' C25' 123.8(4)
N31 C31 C3 113.1(3)
N32 N31 C35 111.6(3)
N32 N31 C31 121.9(3)
C35 N31 C31 126.6(3)
N31 N32 C33 105.0(3)
N31 N32 Ag2 147.2(2)
C33 N32 Ag2 106.5(2)
N32 C33 C34 110.7(3)
N32 C33 C32' 121.2(3)
C34 C33 C32' 128.1(4)
C35 C34 C33 105.7(3)
N31 C35 C34 107.0(3)
C32' N31' C36' 118.4(4)
C32' N31' Ag2 122.2(3)
C36' N31' Ag2 118.9(3)
N31' C32' C33' 121.4(4)
N31' C32' C33 118.5(3)
C33' C32' C33 120.0(4)
C34' C33' C32' 119.4(4)
C33' C34' C35' 119.0(4)
C34' C35' C36' 118.8(4)
N31' C36' C35' 122.9(4)
N41 C41 C4 112.3(3)
N42 N41 C45 111.3(4)
N42 N41 C41 119.7(3)
C45 N41 C41 128.5(4)
N41 N42 C43 105.8(3)
N41 N42 Ag2 128.3(3)
C43 N42 Ag2 125.4(3)
N42 C43 C44 109.9(4)
N42 C43 C43' 120.6(4)
C44 C43 C43' 129.5(4)
C45 C44 C43 105.3(4)
N41 C45 C44 107.8(4)
C43' N41' C46' 117.2(4)
C43' N41' Ag2 107.0(3)
C46' N41' Ag2 134.4(3)
C44' C42' C43' 119.5(4)
N41' C43' C42' 122.0(4)
N41' C43' C43 117.8(4)
C42' C43' C43 120.2(4)
C42' C44' C45' 118.9(5)
C46' C45' C44' 118.0(5)
N41' C46' C45' 124.4(5)
C6' C1' C2' 118.8(4)
C6' C1' C51 121.1(3)
C2' C1' C51 120.1(3)
C1' C2' C3' 120.2(3)
C1' C2' C61 117.9(4)
C3' C2' C61 121.9(3)
C4' C3' C2' 120.3(3)
C4' C3' C71 118.8(4)
C2' C3' C71 120.9(3)
C5' C4' C3' 117.7(4)
C5' C4' C81 119.8(3)
C3' C4' C81 122.4(3)
C6' C5' C4' 121.9(4)
C5' C6' C1' 121.1(4)
N51 C51 C1' 112.0(3)
C55 N51 N52 112.1(3)
C55 N51 C51 129.8(4)
N52 N51 C51 117.4(3)
C53 N52 N51 105.7(3)
C53 N52 Ag3 121.6(3)
N51 N52 Ag3 131.5(2)
N52 C53 C54 109.3(4)
N52 C53 C52' 118.9(4)
C54 C53 C52' 131.7(4)
C55 C54 C53 106.3(4)
N51 C55 C54 106.5(4)
C56' N51' C52' 117.3(4)
C56' N51' Ag3 131.1(3)
C52' N51' Ag3 111.5(3)
N51' C52' C53' 122.6(4)
N51' C52' C53 117.3(3)
C53' C52' C53 120.1(4)
C54' C53' C52' 117.6(5)
C55' C54' C53' 119.9(5)
C54' C55' C56' 119.2(5)
N51' C56' C55' 123.4(5)
N61 C61 C2' 113.2(3)
N62 N61 C65 112.1(3)
N62 N61 C61 122.6(3)
C65 N61 C61 125.3(4)
N61 N62 C63 104.9(3)
N61 N62 Ag3 142.3(2)
C63 N62 Ag3 99.2(2)
N62 C63 C64 110.9(4)
N62 C63 C62' 122.8(4)
C64 C63 C62' 126.3(4)
C65 C64 C63 105.1(4)
N61 C65 C64 106.9(4)
C62' N61' C66' 117.6(4)
C62' N61' Ag3 123.5(3)
C66' N61' Ag3 118.7(3)
N61' C62' C63' 121.7(4)
N61' C62' C63 117.6(4)
C63' C62' C63 120.7(4)
C64' C63' C62' 120.7(4)
C63' C64' C65' 117.9(4)
C66' C65' C64' 118.5(5)
N61' C66' C65' 123.7(5)
N71 C71 C3' 112.3(3)
C75 N71 N72 111.8(3)
C75 N71 C71 126.7(4)
N72 N71 C71 121.5(3)
C73 N72 N71 105.6(3)
C73 N72 Ag4 105.8(3)
N71 N72 Ag4 146.6(2)
N72 C73 C74 110.3(4)
N72 C73 C72' 122.1(4)
C74 C73 C72' 127.5(4)
C75 C74 C73 105.2(4)
N71 C75 C74 107.1(4)
C72' N71' C76' 118.8(4)
C72' N71' Ag4 121.9(3)
C76' N71' Ag4 118.9(3)
N71' C72' C73' 120.8(4)
N71' C72' C73 118.2(4)
C73' C72' C73 121.0(4)
C74' C73' C72' 120.6(4)
C73' C74' C75' 119.1(4)
C74' C75' C76' 118.1(5)
N71' C76' C75' 122.6(5)
N81 C81 C4' 112.6(3)
C85 N81 N82 111.0(3)
C85 N81 C81 128.7(3)
N82 N81 C81 119.8(3)
C83 N82 N81 106.1(3)
C83 N82 Ag4 126.6(3)
N81 N82 Ag4 127.1(3)
N82 C83 C84 109.2(4)
N82 C83 C82' 121.3(4)
C84 C83 C82' 129.4(4)
C85 C84 C83 106.7(4)
C84 C85 N81 106.9(4)
C86' N81' C82' 117.5(4)
C86' N81' Ag4 135.1(3)
C82' N81' Ag4 105.7(3)
N81' C82' C83' 122.9(4)
N81' C82' C83 117.2(4)
C83' C82' C83 120.0(4)
C82' C83' C84' 118.4(4)
C85' C84' C83' 118.5(5)
C86' C85' C84' 118.7(5)
N81' C86' C85' 124.0(5)
F13 B10 F12' 43.4(15)
F13 B10 F11' 140.6(16)
F12' B10 F11' 103.6(19)
F13 B10 F11 109.5(14)
F12' B10 F11 111.6(17)
F11' B10 F11 55.7(17)
F13 B10 F13' 91.9(16)
F12' B10 F13' 131(2)
F11' B10 F13' 104.5(18)
F11 B10 F13' 57.9(11)
F13 B10 F12 130.3(13)
F12' B10 F12 94.5(17)
F11' B10 F12 56.4(18)
F11 B10 F12 111.0(14)
F13' B10 F12 134.3(19)
F13 B10 F10 97.1(12)
F12' B10 F10 120.5(16)
F11' B10 F10 121.6(17)
F11 B10 F10 125.0(15)
F13' B10 F10 74.5(11)
F12 B10 F10 82.3(10)
B10 F10 F13' 52.0(7)
B10 F10 F12 48.2(6)
F13' F10 F12 92.4(7)
B10 F12 F10 49.4(6)
B10 F13' F10 53.4(8)
F20 B20 F21 110.4(5)
F20 B20 F22 111.2(4)
F21 B20 F22 108.1(4)
F20 B20 F23 110.8(4)
F21 B20 F23 108.3(4)
F22 B20 F23 107.9(4)
F33 B30 F32 111.6(4)
F33 B30 F31 109.1(4)
F32 B30 F31 109.6(4)
F33 B30 F30 108.3(4)
F32 B30 F30 109.7(4)
F31 B30 F30 108.3(4)
F43 B40 F40 107.0(5)
F43 B40 F42 110.4(5)
F40 B40 F42 107.7(6)
F43 B40 F41 113.8(6)
F40 B40 F41 106.8(5)
F42 B40 F41 110.9(5)
N100 C100 C101 179.7(9)
N200 C200 C201 175.0(10)

loop_
_geom_bond_atom_site_label_1
_geom_bond_atom_site_label_2
_geom_bond_distance
Ag1 N21' 2.210(3)
Ag1 N12 2.211(3)
Ag1 N11' 2.586(3)
Ag1 N22 2.807(3)
Ag2 N42 2.187(3)
Ag2 N31' 2.231(3)
Ag2 N32 2.651(3)
Ag2 N41' 2.766(4)
Ag3 N61' 2.216(3)
Ag3 N52 2.226(3)
Ag3 N51' 2.566(3)
Ag3 N62 2.808(3)
Ag4 N82 2.166(3)
Ag4 N71' 2.224(3)
Ag4 N72 2.620(3)
Ag4 N81' 2.808(4)
C1 C6 1.377(5)
C1 C2 1.402(5)
C1 C11 1.519(5)
C2 C3 1.413(5)
C2 C21 1.522(5)
C3 C4 1.397(5)
C3 C31 1.517(5)
C4 C5 1.385(5)
C4 C41 1.529(5)
C5 C6 1.391(5)
C11 N11 1.456(4)
N11 C15 1.345(4)
N11 N12 1.354(4)
N12 C13 1.336(4)
C13 C14 1.409(5)
C13 C12' 1.477(5)
C14 C15 1.353(5)
N11' C16' 1.336(5)
N11' C12' 1.362(4)
C12' C13' 1.374(5)
C13' C14' 1.386(5)
C14' C15' 1.378(6)
C15' C16' 1.373(5)
C21 N21 1.482(4)
N21 C25 1.348(4)
N21 N22 1.361(4)
N22 C23 1.343(4)
C23 C24 1.414(5)
C23 C22' 1.471(5)
C24 C25 1.360(5)
N21' C22' 1.340(4)
N21' C26' 1.350(5)
C22' C23' 1.394(5)
C23' C24' 1.378(5)
C24' C25' 1.381(5)
C25' C26' 1.376(5)
C31 N31 1.467(4)
N31 N32 1.358(4)
N31 C35 1.361(4)
N32 C33 1.358(4)
C33 C34 1.395(5)
C33 C32' 1.477(5)
C34 C35 1.378(5)
N31' C32' 1.345(5)
N31' C36' 1.347(5)
C32' C33' 1.408(5)
C33' C34' 1.377(6)
C34' C35' 1.383(6)
C35' C36' 1.388(6)
C41 N41 1.465(5)
N41 N42 1.341(4)
N41 C45 1.346(5)
N42 C43 1.348(5)
C43 C44 1.400(5)
C43 C43' 1.474(6)
C44 C45 1.363(6)
N41' C43' 1.339(5)
N41' C46' 1.340(5)
C42' C44' 1.371(6)
C42' C43' 1.395(6)
C44' C45' 1.385(6)
C45' C46' 1.370(6)
C1' C6' 1.386(5)
C1' C2' 1.410(5)
C1' C51 1.511(5)
C2' C3' 1.412(5)
C2' C61 1.504(5)
C3' C4' 1.410(5)
C3' C71 1.523(5)
C4' C5' 1.404(5)
C4' C81 1.531(5)
C5' C6' 1.374(5)
C51 N51 1.454(4)
N51 C55 1.348(5)
N51 N52 1.348(4)
N52 C53 1.349(4)
C53 C54 1.403(5)
C53 C52' 1.480(5)
C54 C55 1.372(6)
N51' C56' 1.334(5)
N51' C52' 1.342(5)
C52' C53' 1.394(5)
C53' C54' 1.386(6)
C54' C55' 1.346(7)
C55' C56' 1.370(6)
C61 N61 1.483(5)
N61 N62 1.349(4)
N61 C65 1.359(5)
N62 C63 1.349(5)
C63 C64 1.406(5)
C63 C62' 1.472(6)
C64 C65 1.377(6)
N61' C62' 1.345(5)
N61' C66' 1.352(5)
C62' C63' 1.392(5)
C63' C64' 1.375(6)
C64' C65' 1.400(6)
C65' C66' 1.379(6)
C71 N71 1.470(5)
N71 C75 1.359(5)
N71 N72 1.361(4)
N72 C73 1.353(5)
C73 C74 1.416(6)
C73 C72' 1.457(5)
C74 C75 1.389(6)
N71' C72' 1.326(5)
N71' C76' 1.358(5)
C72' C73' 1.401(5)
C73' C74' 1.363(6)
C74' C75' 1.379(6)
C75' C76' 1.392(6)
C81 N81 1.453(5)
N81 C85 1.360(5)
N81 N82 1.362(4)
N82 C83 1.337(5)
C83 C84 1.412(5)
C83 C82' 1.477(5)
C84 C85 1.354(5)
N81' C86' 1.345(5)
N81' C82' 1.350(5)
C82' C83' 1.375(5)
C83' C84' 1.410(6)
C84' C85' 1.391(6)
C85' C86' 1.358(6)
B10 F13 1.168(15)
B10 F12' 1.22(2)
B10 F11' 1.262(16)
B10 F11 1.211(14)
B10 F13' 1.310(15)
B10 F12 1.311(12)
B10 F10 1.335(11)
F10 F13' 1.60(2)
F10 F12 1.742(13)
B20 F20 1.363(6)
B20 F21 1.377(6)
B20 F22 1.398(6)
B20 F23 1.404(6)
B30 F33 1.369(5)
B30 F32 1.385(5)
B30 F31 1.391(6)
B30 F30 1.392(6)
B40 F43 1.346(7)
B40 F40 1.369(7)
B40 F42 1.375(7)
B40 F41 1.378(6)
N100 C100 1.132(7)
C100 C101 1.428(7)
N200 C200 1.216(9)
C200 C201 1.388(11)

loop_
_geom_torsion_atom_site_label_1
_geom_torsion_atom_site_label_2
_geom_torsion_atom_site_label_3
_geom_torsion_atom_site_label_4
_geom_torsion
C6 C1 C2 C3 -5.6(5)
C11 C1 C2 C3 173.7(3)
C6 C1 C2 C21 171.4(3)
C11 C1 C2 C21 -9.3(5)
C1 C2 C3 C4 2.6(5)
C21 C2 C3 C4 -174.3(3)
C1 C2 C3 C31 -178.0(3)
C21 C2 C3 C31 5.1(5)
C2 C3 C4 C5 1.9(5)
C31 C3 C4 C5 -177.6(3)
C2 C3 C4 C41 -179.0(3)
C31 C3 C4 C41 1.5(5)
C3 C4 C5 C6 -3.2(5)
C41 C4 C5 C6 177.6(3)
C2 C1 C6 C5 4.3(5)
C11 C1 C6 C5 -175.0(3)
C4 C5 C6 C1 0.2(6)
C6 C1 C11 N11 28.3(5)
C2 C1 C11 N11 -150.9(3)
C1 C11 N11 C15 -100.2(4)
C1 C11 N11 N12 70.3(4)
C15 N11 N12 C13 -0.5(4)
C11 N11 N12 C13 -172.6(3)
C15 N11 N12 Ag1 -166.5(3)
C11 N11 N12 Ag1 21.4(5)
N21' Ag1 N12 C13 -126.3(10)
N11' Ag1 N12 C13 5.3(3)
N22 Ag1 N12 C13 176.0(3)
N21' Ag1 N12 N11 37.7(12)
N11' Ag1 N12 N11 169.3(3)
N22 Ag1 N12 N11 -20.0(3)
N11 N12 C13 C14 0.2(4)
Ag1 N12 C13 C14 167.7(3)
N11 N12 C13 C12' 179.5(3)
Ag1 N12 C13 C12' -13.0(5)
N12 C13 C14 C15 0.2(5)
C12' C13 C14 C15 -179.0(4)
N12 N11 C15 C14 0.7(5)
C11 N11 C15 C14 171.6(4)
C13 C14 C15 N11 -0.5(5)
N21' Ag1 N11' C16' -14.0(4)
N12 Ag1 N11' C16' 171.2(4)
N22 Ag1 N11' C16' 95.1(7)
N21' Ag1 N11' C12' 177.7(2)
N12 Ag1 N11' C12' 2.9(2)
N22 Ag1 N11' C12' -73.1(7)
C16' N11' C12' C13' -1.0(6)
Ag1 N11' C12' C13' 169.1(3)
C16' N11' C12' C13 -179.8(3)
Ag1 N11' C12' C13 -9.8(4)
N12 C13 C12' N11' 15.4(5)
C14 C13 C12' N11' -165.5(4)
N12 C13 C12' C13' -163.5(3)
C14 C13 C12' C13' 15.7(6)
N11' C12' C13' C14' 0.5(6)
C13 C12' C13' C14' 179.3(4)
C12' C13' C14' C15' 0.5(6)
C13' C14' C15' C16' -1.0(7)
C12' N11' C16' C15' 0.5(6)
Ag1 N11' C16' C15' -167.1(3)
C14' C15' C16' N11' 0.5(7)
C1 C2 C21 N21 94.3(4)
C3 C2 C21 N21 -88.7(4)
C2 C21 N21 C25 160.8(3)
C2 C21 N21 N22 -18.1(5)
C25 N21 N22 C23 -0.9(4)
C21 N21 N22 C23 178.1(3)
C25 N21 N22 Ag1 126.5(3)
C21 N21 N22 Ag1 -54.5(5)
N21' Ag1 N22 C23 -19.2(2)
N12 Ag1 N22 C23 155.1(2)
N11' Ag1 N22 C23 -131.9(6)
N21' Ag1 N22 N21 -148.0(4)
N12 Ag1 N22 N21 26.3(4)
N11' Ag1 N22 N21 99.3(7)
N21 N22 C23 C24 0.0(4)
Ag1 N22 C23 C24 -150.8(3)
N21 N22 C23 C22' -178.6(3)
Ag1 N22 C23 C22' 30.7(4)
N22 C23 C24 C25 0.9(4)
C22' C23 C24 C25 179.3(4)
N22 N21 C25 C24 1.5(4)
C21 N21 C25 C24 -177.5(3)
C23 C24 C25 N21 -1.4(4)
N12 Ag1 N21' C22' -51.9(12)
N11' Ag1 N21' C22' 178.5(3)
N22 Ag1 N21' C22' 7.8(3)
N12 Ag1 N21' C26' 131.3(10)
N11' Ag1 N21' C26' 1.6(3)
N22 Ag1 N21' C26' -169.1(3)
C26' N21' C22' C23' 1.1(6)
Ag1 N21' C22' C23' -175.8(3)
C26' N21' C22' C23 -178.2(3)
Ag1 N21' C22' C23 4.9(5)
N22 C23 C22' N21' -29.8(5)
C24 C23 C22' N21' 151.9(4)
N22 C23 C22' C23' 150.9(4)
C24 C23 C22' C23' -27.4(6)
N21' C22' C23' C24' -0.2(6)
C23 C22' C23' C24' 179.2(4)
C22' C23' C24' C25' -1.1(6)
C23' C24' C25' C26' 1.4(6)
C22' N21' C26' C25' -0.9(6)
Ag1 N21' C26' C25' 176.2(3)
C24' C25' C26' N21' -0.4(7)
C4 C3 C31 N31 -103.4(4)
C2 C3 C31 N31 77.1(4)
C3 C31 N31 N32 51.7(5)
C3 C31 N31 C35 -128.5(4)
C35 N31 N32 C33 0.6(4)
C31 N31 N32 C33 -179.5(3)
C35 N31 N32 Ag2 -162.3(3)
C31 N31 N32 Ag2 17.6(6)
N42 Ag2 N32 N31 -18.7(4)
N31' Ag2 N32 N31 166.5(4)
N41' Ag2 N32 N31 -116.5(5)
N42 Ag2 N32 C33 178.5(2)
N31' Ag2 N32 C33 3.7(2)
N41' Ag2 N32 C33 80.6(5)
N31 N32 C33 C34 -0.2(4)
Ag2 N32 C33 C34 170.3(2)
N31 N32 C33 C32' 179.7(3)
Ag2 N32 C33 C32' -9.8(4)
N32 C33 C34 C35 -0.3(4)
C32' C33 C34 C35 179.8(4)
N32 N31 C35 C34 -0.9(4)
C31 N31 C35 C34 179.3(3)
C33 C34 C35 N31 0.7(4)
N42 Ag2 N31' C32' -133.7(9)
N32 Ag2 N31' C32' 3.0(3)
N41' Ag2 N31' C32' -164.7(3)
N42 Ag2 N31' C36' 38.4(12)
N32 Ag2 N31' C36' 175.1(3)
N41' Ag2 N31' C36' 7.4(3)
C36' N31' C32' C33' -0.8(6)
Ag2 N31' C32' C33' 171.3(3)
C36' N31' C32' C33 178.4(4)
Ag2 N31' C32' C33 -9.5(5)
N32 C33 C32' N31' 13.7(5)
C34 C33 C32' N31' -166.5(4)
N32 C33 C32' C33' -167.1(3)
C34 C33 C32' C33' 12.8(6)
N31' C32' C33' C34' 0.0(6)
C33 C32' C33' C34' -179.2(4)
C32' C33' C34' C35' 0.6(6)
C33' C34' C35' C36' -0.4(7)
C32' N31' C36' C35' 1.0(6)
Ag2 N31' C36' C35' -171.4(3)
C34' C35' C36' N31' -0.4(7)
C5 C4 C41 N41 -32.8(5)
C3 C4 C41 N41 148.1(3)
C4 C41 N41 N42 -76.1(4)
C4 C41 N41 C45 94.4(5)
C45 N41 N42 C43 -0.1(4)
C41 N41 N42 C43 171.9(3)
C45 N41 N42 Ag2 171.9(3)
C41 N41 N42 Ag2 -16.1(5)
N31' Ag2 N42 N41 158.3(9)
N32 Ag2 N42 N41 23.5(3)
N41' Ag2 N42 N41 -169.4(3)
N31' Ag2 N42 C43 -31.2(12)
N32 Ag2 N42 C43 -166.0(3)
N41' Ag2 N42 C43 1.1(3)
N41 N42 C43 C44 -0.2(4)
Ag2 N42 C43 C44 -172.5(3)
N41 N42 C43 C43' 178.0(3)
Ag2 N42 C43 C43' 5.7(5)
N42 C43 C44 C45 0.4(5)
C43' C43 C44 C45 -177.6(4)
N42 N41 C45 C44 0.4(5)
C41 N41 C45 C44 -170.8(4)
C43 C44 C45 N41 -0.5(5)
N42 Ag2 N41' C43' -7.8(3)
N31' Ag2 N41' C43' 168.4(3)
N32 Ag2 N41' C43' 95.3(5)
N42 Ag2 N41' C46' -173.6(5)
N31' Ag2 N41' C46' 2.6(5)
N32 Ag2 N41' C46' -70.5(7)
C46' N41' C43' C42' 1.4(6)
Ag2 N41' C43' C42' -167.3(3)
C46' N41' C43' C43 -178.4(4)
Ag2 N41' C43' C43 13.0(4)
C44' C42' C43' N41' -1.7(6)
C44' C42' C43' C43 178.0(4)
N42 C43 C43' N41' -14.1(6)
C44 C43 C43' N41' 163.8(4)
N42 C43 C43' C42' 166.2(4)
C44 C43 C43' C42' -16.0(7)
C43' C42' C44' C45' 0.4(6)
C42' C44' C45' C46' 1.1(7)
C43' N41' C46' C45' 0.3(7)
Ag2 N41' C46' C45' 165.0(3)
C44' C45' C46' N41' -1.5(7)
C6' C1' C2' C3' -2.7(5)
C51 C1' C2' C3' 175.7(3)
C6' C1' C2' C61 176.0(3)
C51 C1' C2' C61 -5.6(5)
C1' C2' C3' C4' 0.9(5)
C61 C2' C3' C4' -177.8(3)
C1' C2' C3' C71 178.8(3)
C61 C2' C3' C71 0.1(5)
C2' C3' C4' C5' 1.7(5)
C71 C3' C4' C5' -176.3(3)
C2' C3' C4' C81 179.5(3)
C71 C3' C4' C81 1.5(5)
C3' C4' C5' C6' -2.5(5)
C81 C4' C5' C6' 179.6(3)
C4' C5' C6' C1' 0.7(5)
C2' C1' C6' C5' 2.0(5)
C51 C1' C6' C5' -176.4(3)
C6' C1' C51 N51 24.9(5)
C2' C1' C51 N51 -153.5(3)
C1' C51 N51 C55 -101.7(5)
C1' C51 N51 N52 67.6(4)
C55 N51 N52 C53 -0.8(4)
C51 N51 N52 C53 -172.0(3)
C55 N51 N52 Ag3 -168.0(3)
C51 N51 N52 Ag3 20.9(5)
N61' Ag3 N52 C53 -119.1(8)
N51' Ag3 N52 C53 7.2(3)
N62 Ag3 N52 C53 176.5(3)
N61' Ag3 N52 N51 46.3(10)
N51' Ag3 N52 N51 172.7(3)
N62 Ag3 N52 N51 -18.1(3)
N51 N52 C53 C54 0.0(4)
Ag3 N52 C53 C54 168.7(3)
N51 N52 C53 C52' 179.4(3)
Ag3 N52 C53 C52' -11.8(5)
N52 C53 C54 C55 0.8(5)
C52' C53 C54 C55 -178.6(4)
N52 N51 C55 C54 1.3(5)
C51 N51 C55 C54 171.1(4)
C53 C54 C55 N51 -1.3(5)
N61' Ag3 N51' C56' -13.1(4)
N52 Ag3 N51' C56' 174.3(4)
N62 Ag3 N51' C56' 98.3(6)
N61' Ag3 N51' C52' 170.7(3)
N52 Ag3 N51' C52' -1.9(3)
N62 Ag3 N51' C52' -77.9(6)
C56' N51' C52' C53' -0.8(6)
Ag3 N51' C52' C53' 175.9(3)
C56' N51' C52' C53 -179.7(4)
Ag3 N51' C52' C53 -2.9(4)
N52 C53 C52' N51' 9.4(5)
C54 C53 C52' N51' -171.3(4)
N52 C53 C52' C53' -169.5(4)
C54 C53 C52' C53' 9.8(7)
N51' C52' C53' C54' 1.0(7)
C53 C52' C53' C54' 179.8(4)
C52' C53' C54' C55' -0.4(7)
C53' C54' C55' C56' -0.4(8)
C52' N51' C56' C55' 0.0(7)
Ag3 N51' C56' C55' -176.0(3)
C54' C55' C56' N51' 0.6(8)
C1' C2' C61 N61 93.3(4)
C3' C2' C61 N61 -88.0(4)
C2' C61 N61 N62 -18.1(5)
C2' C61 N61 C65 160.7(4)
C65 N61 N62 C63 -1.6(4)
C61 N61 N62 C63 177.3(3)
C65 N61 N62 Ag3 126.3(4)
C61 N61 N62 Ag3 -54.7(5)
N61' Ag3 N62 N61 -147.0(4)
N52 Ag3 N62 N61 25.0(4)
N51' Ag3 N62 N61 97.5(6)
N61' Ag3 N62 C63 -17.6(2)
N52 Ag3 N62 C63 154.4(2)
N51' Ag3 N62 C63 -133.1(5)
N61 N62 C63 C64 0.7(4)
Ag3 N62 C63 C64 -150.0(3)
N61 N62 C63 C62' -179.2(3)
Ag3 N62 C63 C62' 30.1(4)
N62 C63 C64 C65 0.5(5)
C62' C63 C64 C65 -179.6(4)
N62 N61 C65 C64 2.0(5)
C61 N61 C65 C64 -177.0(3)
C63 C64 C65 N61 -1.4(4)
N52 Ag3 N61' C62' -61.9(9)
N51' Ag3 N61' C62' 174.6(3)
N62 Ag3 N61' C62' 5.1(3)
N52 Ag3 N61' C66' 123.6(8)
N51' Ag3 N61' C66' 0.1(3)
N62 Ag3 N61' C66' -169.4(3)
C66' N61' C62' C63' 1.1(6)
Ag3 N61' C62' C63' -173.5(3)
C66' N61' C62' C63 -177.1(3)
Ag3 N61' C62' C63 8.3(5)
N62 C63 C62' N61' -31.2(5)
C64 C63 C62' N61' 149.0(4)
N62 C63 C62' C63' 150.6(4)
C64 C63 C62' C63' -29.3(6)
N61' C62' C63' C64' -0.5(6)
C63 C62' C63' C64' 177.7(4)
C62' C63' C64' C65' -0.4(6)
C63' C64' C65' C66' 0.7(7)
C62' N61' C66' C65' -0.8(6)
Ag3 N61' C66' C65' 174.1(3)
C64' C65' C66' N61' -0.1(7)
C4' C3' C71 N71 -104.0(4)
C2' C3' C71 N71 78.1(4)
C3' C71 N71 C75 -127.5(4)
C3' C71 N71 N72 52.9(5)
C75 N71 N72 C73 0.5(4)
C71 N71 N72 C73 -179.9(3)
C75 N71 N72 Ag4 -158.9(3)
C71 N71 N72 Ag4 20.8(6)
N82 Ag4 N72 C73 175.8(2)
N71' Ag4 N72 C73 3.4(2)
N81' Ag4 N72 C73 73.5(5)
N82 Ag4 N72 N71 -24.8(5)
N71' Ag4 N72 N71 162.7(4)
N81' Ag4 N72 N71 -127.2(5)
N71 N72 C73 C74 -0.7(4)
Ag4 N72 C73 C74 167.7(3)
N71 N72 C73 C72' -178.5(3)
Ag4 N72 C73 C72' -10.1(4)
N72 C73 C74 C75 0.6(4)
C72' C73 C74 C75 178.3(4)
N72 N71 C75 C74 -0.1(4)
C71 N71 C75 C74 -179.7(3)
C73 C74 C75 N71 -0.3(4)
N82 Ag4 N71' C72' -131.8(7)
N72 Ag4 N71' C72' 3.8(3)
N81' Ag4 N71' C72' -163.5(3)
N82 Ag4 N71' C76' 40.8(9)
N72 Ag4 N71' C76' 176.5(3)
N81' Ag4 N71' C76' 9.2(3)
C76' N71' C72' C73' -2.4(6)
Ag4 N71' C72' C73' 170.3(3)
C76' N71' C72' C73 176.7(3)
Ag4 N71' C72' C73 -10.6(5)
N72 C73 C72' N71' 14.7(6)
C74 C73 C72' N71' -162.8(4)
N72 C73 C72' C73' -166.2(4)
C74 C73 C72' C73' 16.4(6)
N71' C72' C73' C74' 1.6(6)
C73 C72' C73' C74' -177.5(4)
C72' C73' C74' C75' 1.3(7)
C73' C74' C75' C76' -3.2(7)
C72' N71' C76' C75' 0.4(6)
Ag4 N71' C76' C75' -172.5(3)
C74' C75' C76' N71' 2.4(7)
C5' C4' C81 N81 -34.2(5)
C3' C4' C81 N81 148.0(3)
C4' C81 N81 C85 90.9(4)
C4' C81 N81 N82 -79.5(4)
C85 N81 N82 C83 0.4(4)
C81 N81 N82 C83 172.4(3)
C85 N81 N82 Ag4 175.3(2)
C81 N81 N82 Ag4 -12.8(5)
N71' Ag4 N82 C83 -29.8(9)
N72 Ag4 N82 C83 -162.5(3)
N81' Ag4 N82 C83 3.7(3)
N71' Ag4 N82 N81 156.4(7)
N72 Ag4 N82 N81 23.7(3)
N81' Ag4 N82 N81 -170.1(3)
N81 N82 C83 C84 -0.3(4)
Ag4 N82 C83 C84 -175.1(3)
N81 N82 C83 C82' 178.3(3)
Ag4 N82 C83 C82' 3.4(5)
N82 C83 C84 C85 0.0(5)
C82' C83 C84 C85 -178.4(4)
C83 C84 C85 N81 0.3(5)
N82 N81 C85 C84 -0.4(4)
C81 N81 C85 C84 -171.5(3)
N82 Ag4 N81' C86' -174.0(5)
N71' Ag4 N81' C86' 0.4(5)
N72 Ag4 N81' C86' -65.9(7)
N82 Ag4 N81' C82' -10.2(3)
N71' Ag4 N81' C82' 164.2(3)
N72 Ag4 N81' C82' 97.9(5)
C86' N81' C82' C83' 1.8(6)
Ag4 N81' C82' C83' -165.3(3)
C86' N81' C82' C83 -177.7(4)
Ag4 N81' C82' C83 15.2(4)
N82 C83 C82' N81' -14.9(6)
C84 C83 C82' N81' 163.3(4)
N82 C83 C82' C83' 165.6(4)
C84 C83 C82' C83' -16.1(6)
N81' C82' C83' C84' -1.2(6)
C83 C82' C83' C84' 178.2(4)
C82' C83' C84' C85' -0.5(6)
C83' C84' C85' C86' 1.5(7)
C82' N81' C86' C85' -0.7(7)
Ag4 N81' C86' C85' 161.6(4)
C84' C85' C86' N81' -0.9(8)
F13 B10 F10 F13' 90.0(16)
F12' B10 F10 F13' 129(2)
F11' B10 F10 F13' -98(2)
F11 B10 F10 F13' -30(2)
F12 B10 F10 F13' -140.2(16)
F13 B10 F10 F12 -129.8(13)
F12' B10 F10 F12 -90.7(19)
F11' B10 F10 F12 42(2)
F11 B10 F10 F12 110.3(19)
F13' B10 F10 F12 140.2(16)
F13 B10 F12 F10 92.8(17)
F12' B10 F12 F10 120.2(16)
F11' B10 F12 F10 -136.4(15)
F11 B10 F12 F10 -124.6(17)
F13' B10 F12 F10 -59.5(15)
F13' F10 F12 B10 30.3(12)
F13 B10 F13' F10 -96.9(13)
F12' B10 F13' F10 -117(2)
F11' B10 F13' F10 119.3(19)
F11 B10 F13' F10 151(2)
F12 B10 F13' F10 62.4(15)
F12 F10 F13' B10 -28.5(11)
